data_2215484
loop_
_publ_author_name
'Verguet, Emilie'
'Fortun\'e, Rose-Verla'
'Oguadinma, Paul O.'
'Schaper, Frank'

_publ_section_title
;Dichlorido-[<i>N</i>,<i>N</i>'-bis(2,6-dimethylphenyl)pentane-2,4-diiminato](indenyl)zirconium(IV)
 toluene hemisolvate
;
_journal_coeditor_code GG2042
_journal_issue 10
_journal_name_full 'Acta Crystallographica Section E'
_journal_page_first m2539
_journal_page_last m2540
_journal_paper_doi 10.1107/S1600536807043966
_journal_volume 63
_journal_year 2007
_chemical_formula_iupac '[Zr (Cl)2 (C21 H25 N2) (C9 H7)] , 0.5C7 H8'
_chemical_formula_moiety 'C30 H32 Cl2 N2 Zr , 0.5C7 H8'
_chemical_formula_sum 'C33.5 H36 Cl2 N2 Zr'
_chemical_formula_weight 628.77
_chemical_name_systematic
;
Dichlorido-[N,N'-bis(2,6-dimethylphenyl)pentane-2,4-
diiminato](indenyl)zirconium(IV) toluene hemisolvate
;
_space_group_IT_number 15
_symmetry_cell_setting monoclinic
_symmetry_space_group_name_Hall '-C 2yc'
_symmetry_space_group_name_H-M 'C 1 2/c 1'
_atom_sites_solution_hydrogens geom
_atom_sites_solution_primary direct
_atom_sites_solution_secondary difmap
_audit_creation_method SHELXL97
_cell_angle_alpha 90
_cell_angle_beta 122.7010(10)
_cell_angle_gamma 90
_cell_formula_units_Z 8
_cell_length_a 25.6719(7)
_cell_length_b 12.2509(3)
_cell_length_c 22.6278(6)
_cell_measurement_reflns_used 16709
_cell_measurement_temperature 150(2)
_cell_measurement_theta_max 71.51
_cell_measurement_theta_min 4.09
_cell_volume 5988.6(3)
_computing_cell_refinement 'APEX2 (Bruker, 2004)'
_computing_data_collection 'APEX2 (Bruker, 2004)'
_computing_data_reduction 'APEX2 (Bruker, 2004)'
_computing_molecular_graphics 'SHELXTL (Bruker, 1997)'
_computing_publication_material 'UdMX (local program)'
_computing_structure_refinement 'SHELXL97 (Sheldrick, 1997)'
_computing_structure_solution 'SHELXS97 (Sheldrick, 1997)'
_diffrn_ambient_temperature 150(2)
_diffrn_detector_area_resol_mean 5.5
_diffrn_measured_fraction_theta_full 0.990
_diffrn_measured_fraction_theta_max 0.990
_diffrn_measurement_device_type 'Bruker SMART 6000'
_diffrn_measurement_method \w
_diffrn_radiation_monochromator 'Montel 200 optics'
_diffrn_radiation_source 'Rotating Anode'
_diffrn_radiation_type CuK\a
_diffrn_radiation_wavelength 1.54178
_diffrn_reflns_av_R_equivalents 0.036
_diffrn_reflns_av_sigmaI/netI 0.024
_diffrn_reflns_limit_h_max 31
_diffrn_reflns_limit_h_min -31
_diffrn_reflns_limit_k_max 14
_diffrn_reflns_limit_k_min -15
_diffrn_reflns_limit_l_max 27
_diffrn_reflns_limit_l_min -27
_diffrn_reflns_number 36248
_diffrn_reflns_theta_full 71.77
_diffrn_reflns_theta_max 71.77
_diffrn_reflns_theta_min 4.09
_exptl_absorpt_coefficient_mu 4.831
_exptl_absorpt_correction_T_max 0.419
_exptl_absorpt_correction_T_min 0.322
_exptl_absorpt_correction_type multi-scan
_exptl_absorpt_process_details '(SADABS; Sheldrick,1996)'
_exptl_crystal_colour yellow
_exptl_crystal_density_diffrn 1.395
_exptl_crystal_density_method 'not measured'
_exptl_crystal_description 'hexagonal prism'
_exptl_crystal_F_000 2600
_exptl_crystal_size_max 0.27
_exptl_crystal_size_mid 0.21
_exptl_crystal_size_min 0.18
_refine_diff_density_max 0.482
_refine_diff_density_min -0.993
_refine_ls_extinction_method none
_refine_ls_goodness_of_fit_ref 1.000
_refine_ls_hydrogen_treatment constr
_refine_ls_matrix_type full
_refine_ls_number_parameters 380
_refine_ls_number_reflns 5814
_refine_ls_number_restraints 42
_refine_ls_restrained_S_all 1.014
_refine_ls_R_factor_all 0.0354
_refine_ls_R_factor_gt 0.0324
_refine_ls_shift/su_max 0.003
_refine_ls_shift/su_mean 0.000
_refine_ls_structure_factor_coef Fsqd
_refine_ls_weighting_details 'w 1 /[\s^2^(Fo^2^)+(0.0655P)^2^] where P=(Fo^2^+2Fc^2^)/3'
_refine_ls_weighting_scheme calc
_refine_ls_wR_factor_gt 0.0846
_refine_ls_wR_factor_ref 0.0859
_reflns_number_gt 5182
_reflns_number_total 5814
_reflns_threshold_expression I>2\s(I)
_cod_data_source_file gg2042.cif
_cod_data_source_block I
_cod_original_sg_symbol_H-M C2/c
_cod_database_code 2215484
_cod_database_fobs_code 2215484

loop_
_symmetry_equiv_pos_as_xyz
'x, y, z'
'-x, y, -z+1/2'
'x+1/2, y+1/2, z'
'-x+1/2, y+1/2, -z+1/2'
'-x, -y, -z'
'x, -y, z-1/2'
'-x+1/2, -y+1/2, -z'
'x+1/2, -y+1/2, z-1/2'

loop_
_atom_site_type_symbol
_atom_site_label
_atom_site_fract_x
_atom_site_fract_y
_atom_site_fract_z
_atom_site_U_iso_or_equiv
_atom_site_adp_type
_atom_site_calc_flag
_atom_site_refinement_flags
_atom_site_occupancy
_atom_site_disorder_assembly
_atom_site_disorder_group
Zr Zr 0.143188(7) 0.483751(13) 0.008416(9) 0.01843(7) Uani d . 1 . .
Cl Cl1 0.03687(2) 0.47259(4) -0.09714(3) 0.02579(12) Uani d . 1 . .
Cl Cl2 0.12545(3) 0.68593(4) -0.00659(3) 0.03025(13) Uani d . 1 . .
N N1 0.19716(8) 0.51001(13) 0.12184(9) 0.0207(4) Uani d . 1 . .
N N2 0.11907(8) 0.32659(13) 0.04335(9) 0.0204(3) Uani d . 1 . .
C C1 0.14769(10) 0.64130(18) 0.16091(12) 0.0303(5) Uani d . 1 . .
H H1A 0.1793 0.6329 0.2110 0.045 Uiso calc R 1 . .
H H1B 0.1071 0.6511 0.1546 0.045 Uiso calc R 1 . .
H H1C 0.1573 0.7053 0.1425 0.045 Uiso calc R 1 . .
C C2 0.14666(10) 0.54086(17) 0.12195(11) 0.0213(4) Uani d . 1 . .
C C3 0.09133(10) 0.48371(16) 0.08108(12) 0.0226(4) Uani d . 1 . .
H H3 0.0518 0.5251 0.0617 0.027 Uiso calc R 1 . .
C C4 0.08729(9) 0.36697(17) 0.06765(11) 0.0221(4) Uani d . 1 . .
C C5 0.04803(11) 0.30251(18) 0.08539(14) 0.0323(5) Uani d . 1 . .
H H5A 0.0496 0.2251 0.0756 0.048 Uiso calc R 1 . .
H H5B 0.0052 0.3284 0.0570 0.048 Uiso calc R 1 . .
H H5C 0.0636 0.3118 0.1353 0.048 Uiso calc R 1 . .
C C6 0.25771(10) 0.52759(17) 0.18412(12) 0.0242(4) Uani d . 1 . .
C C7 0.27341(11) 0.46406(18) 0.24365(12) 0.0277(5) Uani d . 1 . .
C C8 0.33397(12) 0.4680(2) 0.30195(13) 0.0358(6) Uani d . 1 . .
H H8 0.3455 0.4229 0.3414 0.043 Uiso calc R 1 . .
C C9 0.37739(12) 0.5363(2) 0.30332(14) 0.0419(6) Uani d . 1 . .
H H9 0.4187 0.5367 0.3430 0.050 Uiso calc R 1 . .
C C10 0.36058(10) 0.6040(2) 0.24692(13) 0.0391(6) Uani d . 1 . .
H H10 0.3902 0.6533 0.2493 0.047 Uiso calc R 1 . .
C C11 0.30077(10) 0.60146(19) 0.18634(12) 0.0290(5) Uani d . 1 . .
C C12 0.22623(11) 0.3966(2) 0.24793(12) 0.0324(5) Uani d . 1 . .
H H12A 0.2473 0.3378 0.2822 0.049 Uiso calc R 1 . .
H H12B 0.1966 0.3651 0.2017 0.049 Uiso calc R 1 . .
H H12C 0.2042 0.4432 0.2626 0.049 Uiso calc R 1 . .
C C13 0.28577(11) 0.6822(2) 0.12911(14) 0.0358(5) Uani d . 1 . .
H H13A 0.2997 0.7551 0.1496 0.054 Uiso calc R 1 . .
H H13B 0.2410 0.6833 0.0950 0.054 Uiso calc R 1 . .
H H13C 0.3069 0.6608 0.1055 0.054 Uiso calc R 1 . .
C C14 0.12040(10) 0.21030(16) 0.03269(11) 0.0232(4) Uani d . 1 . .
C C15 0.17576(10) 0.15317(17) 0.07763(11) 0.0238(4) Uani d . 1 . .
C C16 0.17834(12) 0.04197(19) 0.06504(13) 0.0295(5) Uani d . 1 . .
H H16 0.2157 0.0028 0.0942 0.035 Uiso calc R 1 . .
C C17 0.12726(14) -0.01187(19) 0.01081(15) 0.0387(6) Uani d . 1 . .
H H17 0.1298 -0.0871 0.0026 0.046 Uiso calc R 1 . .
C C18 0.07303(12) 0.0442(2) -0.03091(14) 0.0380(6) Uani d . 1 . .
H H18 0.0378 0.0063 -0.0669 0.046 Uiso calc R 1 . .
C C19 0.06834(11) 0.15637(18) -0.02168(13) 0.0307(5) Uani d . 1 . .
C C20 0.23056(10) 0.20341(18) 0.14176(12) 0.0283(5) Uani d . 1 . .
H H20A 0.2290 0.1860 0.1831 0.042 Uiso calc R 1 . .
H H20B 0.2296 0.2828 0.1359 0.042 Uiso calc R 1 . .
H H20C 0.2688 0.1742 0.1481 0.042 Uiso calc R 1 . .
C C21 0.00696(12) 0.2117(2) -0.07102(15) 0.0465(7) Uani d . 1 . .
H H21A 0.0119 0.2909 -0.0641 0.070 Uiso calc R 1 . .
H H21B -0.0238 0.1858 -0.0613 0.070 Uiso calc R 1 . .
H H21C -0.0069 0.1942 -0.1197 0.070 Uiso calc R 1 . .
C C22 0.24844(10) 0.45664(19) 0.03229(12) 0.0273(5) Uani d . 1 . .
H H22 0.2828 0.4709 0.0784 0.033 Uiso calc R 1 . .
C C23 0.21781(10) 0.35619(17) 0.00798(12) 0.0252(4) Uani d . 1 . .
H H23 0.2261 0.2922 0.0354 0.030 Uiso calc R 1 . .
C C24 0.17205(10) 0.36687(18) -0.06511(11) 0.0244(4) Uani d . 1 . .
C C25 0.13063(11) 0.29092(19) -0.11733(13) 0.0309(5) Uani d . 1 . .
H H25 0.1287 0.2174 -0.1054 0.037 Uiso calc R 1 . .
C C26 0.09397(12) 0.3268(2) -0.18478(14) 0.0383(6) Uani d . 1 . .
H H26 0.0667 0.2767 -0.2202 0.046 Uiso calc R 1 . .
C C27 0.09525(12) 0.4366(2) -0.20382(13) 0.0381(6) Uani d . 1 . .
H H27 0.0689 0.4582 -0.2515 0.046 Uiso calc R 1 . .
C C28 0.13362(12) 0.5117(2) -0.15509(13) 0.0316(5) Uani d . 1 . .
H H28 0.1337 0.5853 -0.1682 0.038 Uiso calc R 1 . .
C C29 0.17358(11) 0.47757(17) -0.08417(12) 0.0250(5) Uani d . 1 . .
C C30 0.21977(10) 0.53284(16) -0.02299(12) 0.0265(5) Uani d . 1 . .
H H30 0.2297 0.6082 -0.0198 0.032 Uiso calc R 1 . .
C C31 0.50653(10) 0.57281(16) 0.26223(12) 0.0489(14) Uani d PRU 0.50 A -1
C C32 0.47229(10) 0.61465(16) 0.19443(12) 0.051(2) Uani d PRU 0.50 A -1
H H32 0.4540 0.5658 0.1557 0.062 Uiso calc PR 0.50 B -1
C C33 0.4645(5) 0.7226(9) 0.1824(5) 0.056(3) Uani d PU 0.50 A -1
H H33 0.4387 0.7487 0.1357 0.067 Uiso calc PR 0.50 A -1
C C34 0.4928(5) 0.7944(6) 0.2360(4) 0.047(2) Uani d PU 0.50 A -1
H H34 0.4888 0.8706 0.2266 0.057 Uiso calc PR 0.50 A -1
C C35 0.5272(4) 0.7581(6) 0.3039(5) 0.0307(17) Uani d PU 0.50 A -1
H H35 0.5452 0.8091 0.3415 0.037 Uiso calc PR 0.50 A -1
C C36 0.5356(3) 0.6497(6) 0.3179(4) 0.0341(14) Uani d PU 0.50 A -1
H H36 0.5611 0.6251 0.3650 0.041 Uiso calc PR 0.50 A -1
C C37 0.5191(5) 0.4517(6) 0.2769(5) 0.091(3) Uani d PU 0.50 A -1
H H37A 0.4873 0.4191 0.2827 0.137 Uiso calc PR 0.50 A -1
H H37B 0.5599 0.4411 0.3200 0.137 Uiso calc PR 0.50 A -1
H H37C 0.5183 0.4165 0.2375 0.137 Uiso calc PR 0.50 A -1

loop_
_atom_site_aniso_label
_atom_site_aniso_U_11
_atom_site_aniso_U_22
_atom_site_aniso_U_33
_atom_site_aniso_U_12
_atom_site_aniso_U_13
_atom_site_aniso_U_23
Zr 0.01806(11) 0.01647(11) 0.02401(11) 0.00228(6) 0.01350(8) -0.00109(6)
Cl1 0.0198(2) 0.0313(3) 0.0267(3) 0.00414(19) 0.0128(2) -0.00094(19)
Cl2 0.0332(3) 0.0180(2) 0.0404(3) 0.0040(2) 0.0205(2) 0.0020(2)
N1 0.0185(8) 0.0204(8) 0.0241(9) -0.0002(7) 0.0121(7) -0.0022(7)
N2 0.0178(8) 0.0164(8) 0.0266(9) 0.0010(6) 0.0117(7) -0.0013(6)
C1 0.0284(11) 0.0281(11) 0.0362(12) 0.0015(9) 0.0187(10) -0.0098(9)
C2 0.0225(10) 0.0197(9) 0.0253(10) 0.0032(8) 0.0154(8) 0.0010(8)
C3 0.0224(11) 0.0197(10) 0.0308(11) 0.0019(8) 0.0177(9) -0.0018(8)
C4 0.0167(9) 0.0206(10) 0.0284(10) 0.0019(8) 0.0119(8) 0.0004(8)
C5 0.0314(12) 0.0254(11) 0.0514(15) -0.0005(9) 0.0299(11) 0.0002(10)
C6 0.0204(10) 0.0254(11) 0.0282(11) 0.0012(8) 0.0140(9) -0.0066(8)
C7 0.0267(11) 0.0291(11) 0.0277(11) 0.0054(9) 0.0149(10) -0.0051(9)
C8 0.0308(13) 0.0418(14) 0.0290(12) 0.0090(11) 0.0122(10) -0.0049(10)
C9 0.0233(12) 0.0507(16) 0.0379(14) 0.0031(11) 0.0076(10) -0.0112(12)
C10 0.0233(12) 0.0450(15) 0.0452(15) -0.0065(11) 0.0160(11) -0.0149(12)
C11 0.0235(10) 0.0310(11) 0.0349(12) -0.0034(9) 0.0175(10) -0.0096(9)
C12 0.0355(12) 0.0351(12) 0.0294(11) 0.0058(10) 0.0194(10) 0.0028(10)
C13 0.0324(12) 0.0359(13) 0.0433(14) -0.0128(10) 0.0232(11) -0.0089(11)
C14 0.0247(10) 0.0171(9) 0.0308(11) 0.0010(8) 0.0169(9) -0.0021(8)
C15 0.0269(10) 0.0222(10) 0.0294(11) 0.0043(9) 0.0199(9) 0.0031(8)
C16 0.0388(13) 0.0233(10) 0.0379(13) 0.0081(10) 0.0282(11) 0.0047(9)
C17 0.0564(17) 0.0199(11) 0.0538(17) 0.0012(11) 0.0389(15) -0.0034(10)
C18 0.0416(14) 0.0249(11) 0.0466(15) -0.0080(11) 0.0233(12) -0.0125(11)
C19 0.0279(11) 0.0230(11) 0.0376(12) -0.0006(9) 0.0153(10) -0.0042(9)
C20 0.0261(11) 0.0308(11) 0.0292(11) 0.0075(9) 0.0156(9) 0.0037(9)
C21 0.0266(12) 0.0334(13) 0.0524(16) -0.0044(11) 0.0036(11) -0.0094(12)
C22 0.0208(10) 0.0353(12) 0.0315(11) 0.0038(9) 0.0177(9) -0.0025(9)
C23 0.0259(10) 0.0252(10) 0.0329(11) 0.0072(9) 0.0215(9) 0.0000(9)
C24 0.0241(10) 0.0262(11) 0.0313(11) 0.0037(9) 0.0204(9) -0.0020(9)
C25 0.0313(11) 0.0290(11) 0.0419(13) 0.0001(10) 0.0259(11) -0.0074(10)
C26 0.0308(12) 0.0481(15) 0.0394(14) -0.0040(11) 0.0212(11) -0.0168(11)
C27 0.0342(13) 0.0554(16) 0.0285(12) 0.0078(12) 0.0194(11) 0.0007(11)
C28 0.0327(13) 0.0357(12) 0.0351(13) 0.0073(10) 0.0240(11) 0.0058(10)
C29 0.0250(11) 0.0274(11) 0.0319(12) 0.0039(8) 0.0214(10) 0.0000(8)
C30 0.0260(11) 0.0267(11) 0.0350(12) -0.0004(9) 0.0219(10) -0.0026(9)
C31 0.071(3) 0.033(2) 0.067(4) -0.014(3) 0.053(3) -0.012(3)
C32 0.051(4) 0.073(6) 0.038(3) -0.025(4) 0.030(3) -0.027(4)
C33 0.041(4) 0.084(7) 0.031(4) -0.001(6) 0.012(3) 0.011(5)
C34 0.035(5) 0.055(3) 0.044(7) 0.012(4) 0.016(5) 0.028(3)
C35 0.034(4) 0.022(3) 0.038(5) 0.003(2) 0.020(4) 0.006(2)
C36 0.039(3) 0.023(3) 0.036(3) -0.008(2) 0.017(2) 0.004(2)
C37 0.122(7) 0.043(3) 0.130(7) -0.008(4) 0.081(6) -0.007(4)

loop_
_atom_type_symbol
_atom_type_description
_atom_type_scat_dispersion_real
_atom_type_scat_dispersion_imag
_atom_type_scat_source
C C 0.0181 0.0091 'International Tables Vol C Tables 4.2.6.8 and 6.1.1.4'
H H 0.0000 0.0000 'International Tables Vol C Tables 4.2.6.8 and 6.1.1.4'
N N 0.0311 0.0180 'International Tables Vol C Tables 4.2.6.8 and 6.1.1.4'
Cl Cl 0.3639 0.7018 'International Tables Vol C Tables 4.2.6.8 and 6.1.1.4'
Zr Zr -0.1862 2.2449 'International Tables Vol C Tables 4.2.6.8 and 6.1.1.4'

loop_
_geom_angle_atom_site_label_1
_geom_angle_atom_site_label_2
_geom_angle_atom_site_label_3
_geom_angle
N1 Zr N2 80.58(6)
N1 Zr C22 80.71(7)
N2 Zr C22 106.18(7)
N1 Zr Cl1 144.17(5)
N2 Zr Cl1 85.63(4)
C22 Zr Cl1 135.05(5)
N1 Zr C23 95.55(7)
N2 Zr C23 79.91(7)
C22 Zr C23 32.92(7)
Cl1 Zr C23 114.41(5)
N1 Zr C30 101.64(7)
N2 Zr C30 134.56(6)
C22 Zr C30 32.89(7)
Cl1 Zr C30 111.45(5)
C23 Zr C30 54.65(7)
N1 Zr Cl2 88.12(5)
N2 Zr Cl2 144.48(4)
C22 Zr Cl2 105.01(6)
Cl1 Zr Cl2 84.204(18)
C23 Zr Cl2 134.99(5)
C30 Zr Cl2 80.62(5)
N1 Zr C24 128.09(7)
N2 Zr C24 88.94(6)
C22 Zr C24 53.71(7)
Cl1 Zr C24 84.18(5)
C23 Zr C24 32.61(7)
C30 Zr C24 53.68(7)
Cl2 Zr C24 123.60(5)
N1 Zr C29 132.44(7)
N2 Zr C29 120.54(6)
C22 Zr C29 53.48(7)
Cl1 Zr C29 82.85(5)
C23 Zr C29 53.80(7)
C30 Zr C29 32.18(7)
Cl2 Zr C29 91.79(5)
C24 Zr C29 31.99(6)
N1 Zr C3 58.43(7)
N2 Zr C3 57.21(6)
C22 Zr C3 136.82(7)
Cl1 Zr C3 86.34(5)
C23 Zr C3 131.29(7)
C30 Zr C3 157.65(7)
Cl2 Zr C3 88.19(4)
C24 Zr C3 145.45(6)
C29 Zr C3 169.13(7)
N1 Zr C2 31.06(6)
N2 Zr C2 76.00(6)
C22 Zr C2 111.56(7)
Cl1 Zr C2 113.38(5)
C23 Zr C2 123.81(7)
C30 Zr C2 126.88(7)
Cl2 Zr C2 77.08(5)
C24 Zr C2 155.38(7)
C29 Zr C2 158.77(7)
C3 Zr C2 30.90(6)
N1 Zr C4 71.30(6)
N2 Zr C4 27.01(6)
C22 Zr C4 127.08(7)
Cl1 Zr C4 81.48(4)
C23 Zr C4 105.94(7)
C30 Zr C4 159.45(6)
Cl2 Zr C4 117.57(4)
C24 Zr C4 114.83(7)
C29 Zr C4 144.83(6)
C3 Zr C4 30.70(6)
C2 Zr C4 54.99(6)
C2 N1 C6 119.00(18)
C2 N1 Zr 92.48(13)
C6 N1 Zr 146.58(14)
C4 N2 C14 121.34(17)
C4 N2 Zr 100.03(13)
C14 N2 Zr 137.26(13)
C2 C1 H1A 109.5
C2 C1 H1B 109.5
H1A C1 H1B 109.5
C2 C1 H1C 109.5
H1A C1 H1C 109.5
H1B C1 H1C 109.5
N1 C2 C3 119.52(18)
N1 C2 C1 121.07(19)
C3 C2 C1 119.23(18)
N1 C2 Zr 56.46(11)
C3 C2 Zr 74.47(12)
C1 C2 Zr 140.69(15)
C2 C3 C4 124.38(19)
C2 C3 Zr 74.62(12)
C4 C3 Zr 82.64(12)
C2 C3 H3 117.8
C4 C3 H3 117.8
Zr C3 H3 117.8
N2 C4 C3 118.12(19)
N2 C4 C5 125.40(19)
C3 C4 C5 116.45(18)
N2 C4 Zr 52.96(11)
C3 C4 Zr 66.66(12)
C5 C4 Zr 169.51(15)
C4 C5 H5A 109.5
C4 C5 H5B 109.5
H5A C5 H5B 109.5
C4 C5 H5C 109.5
H5A C5 H5C 109.5
H5B C5 H5C 109.5
C11 C6 C7 120.4(2)
C11 C6 N1 122.8(2)
C7 C6 N1 116.81(19)
C8 C7 C6 118.8(2)
C8 C7 C12 118.7(2)
C6 C7 C12 122.4(2)
C9 C8 C7 121.1(3)
C9 C8 H8 119.5
C7 C8 H8 119.5
C8 C9 C10 119.8(2)
C8 C9 H9 120.1
C10 C9 H9 120.1
C9 C10 C11 121.4(2)
C9 C10 H10 119.3
C11 C10 H10 119.3
C10 C11 C6 118.2(2)
C10 C11 C13 117.6(2)
C6 C11 C13 124.1(2)
C7 C12 H12A 109.5
C7 C12 H12B 109.5
H12A C12 H12B 109.5
C7 C12 H12C 109.5
H12A C12 H12C 109.5
H12B C12 H12C 109.5
C11 C13 H13A 109.5
C11 C13 H13B 109.5
H13A C13 H13B 109.5
C11 C13 H13C 109.5
H13A C13 H13C 109.5
H13B C13 H13C 109.5
C19 C14 C15 120.80(19)
C19 C14 N2 120.89(19)
C15 C14 N2 118.30(19)
C16 C15 C14 118.5(2)
C16 C15 C20 118.2(2)
C14 C15 C20 123.16(19)
C17 C16 C15 121.1(2)
C17 C16 H16 119.4
C15 C16 H16 119.4
C18 C17 C16 119.6(2)
C18 C17 H17 120.2
C16 C17 H17 120.2
C17 C18 C19 121.6(2)
C17 C18 H18 119.2
C19 C18 H18 119.2
C14 C19 C18 118.3(2)
C14 C19 C21 123.8(2)
C18 C19 C21 117.9(2)
C15 C20 H20A 109.5
C15 C20 H20B 109.5
H20A C20 H20B 109.5
C15 C20 H20C 109.5
H20A C20 H20C 109.5
H20B C20 H20C 109.5
C19 C21 H21A 109.5
C19 C21 H21B 109.5
H21A C21 H21B 109.5
C19 C21 H21C 109.5
H21A C21 H21C 109.5
H21B C21 H21C 109.5
C23 C22 C30 108.7(2)
C23 C22 Zr 73.59(12)
C30 C22 Zr 74.47(12)
C23 C22 H22 125.7
C30 C22 H22 125.7
Zr C22 H22 118.2
C22 C23 C24 108.1(2)
C22 C23 Zr 73.49(12)
C24 C23 Zr 78.02(12)
C22 C23 H23 126.0
C24 C23 H23 126.0
Zr C23 H23 114.8
C23 C24 C25 132.8(2)
C23 C24 C29 107.3(2)
C25 C24 C29 119.9(2)
C23 C24 Zr 69.37(11)
C25 C24 Zr 123.30(14)
C29 C24 Zr 74.52(12)
C26 C25 C24 118.2(2)
C26 C25 H25 120.9
C24 C25 H25 120.9
C25 C26 C27 122.1(2)
C25 C26 H26 119.0
C27 C26 H26 119.0
C28 C27 C26 121.3(2)
C28 C27 H27 119.3
C26 C27 H27 119.3
C27 C28 C29 118.7(2)
C27 C28 H28 120.7
C29 C28 H28 120.7
C30 C29 C28 132.4(2)
C30 C29 C24 107.7(2)
C28 C29 C24 119.9(2)
C30 C29 Zr 69.89(12)
C28 C29 Zr 123.55(15)
C24 C29 Zr 73.49(12)
C22 C30 C29 108.12(18)
C22 C30 Zr 72.64(12)
C29 C30 Zr 77.93(12)
C22 C30 H30 125.9
C29 C30 H30 125.9
Zr C30 H30 115.6
C32 C31 C36 116.8(3)
C32 C31 C37 122.4(4)
C36 C31 C37 120.5(5)
C33 C32 C31 121.5(4)
C33 C32 H32 119.3
C31 C32 H32 119.3
C32 C33 C34 120.8(8)
C32 C33 H33 119.6
C34 C33 H33 119.6
C33 C34 C35 120.3(6)
C33 C34 H34 119.9
C35 C34 H34 119.9
C36 C35 C34 120.4(9)
C36 C35 H35 119.8
C34 C35 H35 119.8
C35 C36 C31 120.2(7)
C35 C36 H36 119.9
C31 C36 H36 119.9

loop_
_geom_bond_atom_site_label_1
_geom_bond_atom_site_label_2
_geom_bond_distance
Zr N1 2.1836(18)
Zr N2 2.2900(17)
Zr C22 2.475(2)
Zr Cl1 2.4758(5)
Zr C23 2.4763(19)
Zr C30 2.498(2)
Zr Cl2 2.5081(5)
Zr C24 2.588(2)
Zr C29 2.602(2)
Zr C3 2.616(2)
Zr C2 2.617(2)
Zr C4 2.825(2)
N1 C2 1.352(3)
N1 C6 1.443(3)
N2 C4 1.303(3)
N2 C14 1.448(2)
C1 C2 1.506(3)
C1 H1A 0.9800
C1 H1B 0.9800
C1 H1C 0.9800
C2 C3 1.394(3)
C3 C4 1.454(3)
C3 H3 1.0000
C4 C5 1.496(3)
C5 H5A 0.9800
C5 H5B 0.9800
C5 H5C 0.9800
C6 C11 1.408(3)
C6 C7 1.413(3)
C7 C8 1.394(3)
C7 C12 1.512(3)
C8 C9 1.381(4)
C8 H8 0.9500
C9 C10 1.381(4)
C9 H9 0.9500
C10 C11 1.401(3)
C10 H10 0.9500
C11 C13 1.505(3)
C12 H12A 0.9800
C12 H12B 0.9800
C12 H12C 0.9800
C13 H13A 0.9800
C13 H13B 0.9800
C13 H13C 0.9800
C14 C19 1.400(3)
C14 C15 1.408(3)
C15 C16 1.401(3)
C15 C20 1.503(3)
C16 C17 1.386(4)
C16 H16 0.9500
C17 C18 1.372(4)
C17 H17 0.9500
C18 C19 1.404(3)
C18 H18 0.9500
C19 C21 1.513(3)
C20 H20A 0.9800
C20 H20B 0.9800
C20 H20C 0.9800
C21 H21A 0.9800
C21 H21B 0.9800
C21 H21C 0.9800
C22 C23 1.403(3)
C22 C30 1.408(3)
C22 H22 0.9500
C23 C24 1.426(3)
C23 H23 0.9500
C24 C25 1.427(3)
C24 C29 1.430(3)
C25 C26 1.362(4)
C25 H25 0.9500
C26 C27 1.418(4)
C26 H26 0.9500
C27 C28 1.364(4)
C27 H27 0.9500
C28 C29 1.422(3)
C28 H28 0.9500
C29 C30 1.417(3)
C30 H30 0.9500
C31 C32 1.3900
C31 C36 1.419(7)
C31 C37 1.517(7)
C32 C33 1.343(12)
C32 H32 0.9500
C33 C34 1.350(11)
C33 H33 0.9500
C34 C35 1.368(11)
C34 H34 0.9500
C35 C36 1.355(9)
C35 H35 0.9500
C36 H36 0.9500
C37 H37A 0.9800
C37 H37B 0.9800
C37 H37C 0.9800

loop_
_geom_torsion_atom_site_label_1
_geom_torsion_atom_site_label_2
_geom_torsion_atom_site_label_3
_geom_torsion_atom_site_label_4
_geom_torsion
N2 Zr N1 C2 -78.47(12)
C22 Zr N1 C2 173.26(13)
Cl1 Zr N1 C2 -9.68(16)
C23 Zr N1 C2 -157.25(12)
C30 Zr N1 C2 147.74(12)
Cl2 Zr N1 C2 67.72(12)
C24 Zr N1 C2 -159.62(11)
C29 Zr N1 C2 158.42(11)
C3 Zr N1 C2 -21.32(11)
C4 Zr N1 C2 -52.28(12)
N2 Zr N1 C6 120.3(2)
C22 Zr N1 C6 12.1(2)
Cl1 Zr N1 C6 -170.9(2)
C23 Zr N1 C6 41.6(2)
C30 Zr N1 C6 -13.5(3)
Cl2 Zr N1 C6 -93.5(2)
C24 Zr N1 C6 39.2(3)
C29 Zr N1 C6 -2.8(3)
C3 Zr N1 C6 177.5(3)
C2 Zr N1 C6 -161.2(3)
C4 Zr N1 C6 146.5(3)
N1 Zr N2 C4 67.03(13)
C22 Zr N2 C4 144.41(13)
Cl1 Zr N2 C4 -79.78(12)
C23 Zr N2 C4 164.45(14)
C30 Zr N2 C4 164.14(12)
Cl2 Zr N2 C4 -6.12(17)
C24 Zr N2 C4 -164.03(13)
C29 Zr N2 C4 -158.83(12)
C3 Zr N2 C4 8.67(12)
C2 Zr N2 C4 35.63(13)
N1 Zr N2 C14 -127.1(2)
C22 Zr N2 C14 -49.7(2)
Cl1 Zr N2 C14 86.1(2)
C23 Zr N2 C14 -29.7(2)
C30 Zr N2 C14 -30.0(2)
Cl2 Zr N2 C14 159.74(16)
C24 Zr N2 C14 1.8(2)
C29 Zr N2 C14 7.0(2)
C3 Zr N2 C14 174.5(2)
C2 Zr N2 C14 -158.5(2)
C4 Zr N2 C14 165.9(3)
C6 N1 C2 C3 -149.8(2)
Zr N1 C2 C3 41.9(2)
C6 N1 C2 C1 35.1(3)
Zr N1 C2 C1 -133.18(18)
C6 N1 C2 Zr 168.3(2)
N2 Zr C2 N1 94.99(12)
C22 Zr C2 N1 -7.15(14)
Cl1 Zr C2 N1 173.85(10)
C23 Zr C2 N1 27.60(15)
C30 Zr C2 N1 -40.81(15)
Cl2 Zr C2 N1 -108.40(12)
C24 Zr C2 N1 41.1(2)
C29 Zr C2 N1 -48.6(2)
C3 Zr C2 N1 142.91(19)
C4 Zr C2 N1 113.84(13)
N1 Zr C2 C3 -142.91(19)
N2 Zr C2 C3 -47.92(12)
C22 Zr C2 C3 -150.06(12)
Cl1 Zr C2 C3 30.93(13)
C23 Zr C2 C3 -115.32(13)
C30 Zr C2 C3 176.27(11)
Cl2 Zr C2 C3 108.69(12)
C24 Zr C2 C3 -101.77(18)
C29 Zr C2 C3 168.53(17)
C4 Zr C2 C3 -29.08(11)
N1 Zr C2 C1 99.7(3)
N2 Zr C2 C1 -165.4(2)
C22 Zr C2 C1 92.5(2)
Cl1 Zr C2 C1 -86.5(2)
C23 Zr C2 C1 127.3(2)
C30 Zr C2 C1 58.8(3)
Cl2 Zr C2 C1 -8.7(2)
C24 Zr C2 C1 140.8(2)
C29 Zr C2 C1 51.1(3)
C3 Zr C2 C1 -117.4(3)
C4 Zr C2 C1 -146.5(3)
N1 C2 C3 C4 34.3(3)
C1 C2 C3 C4 -150.6(2)
Zr C2 C3 C4 69.6(2)
N1 C2 C3 Zr -35.28(17)
C1 C2 C3 Zr 139.88(19)
N1 Zr C3 C2 21.42(11)
N2 Zr C3 C2 121.06(14)
C22 Zr C3 C2 42.71(16)
Cl1 Zr C3 C2 -151.79(12)
C23 Zr C3 C2 88.54(14)
C30 Zr C3 C2 -7.9(2)
Cl2 Zr C3 C2 -67.48(12)
C24 Zr C3 C2 134.01(13)
C29 Zr C3 C2 -157.5(3)
C4 Zr C3 C2 128.76(19)
N1 Zr C3 C4 -107.34(13)
N2 Zr C3 C4 -7.71(11)
C22 Zr C3 C4 -86.05(15)
Cl1 Zr C3 C4 79.45(12)
C23 Zr C3 C4 -40.22(16)
C30 Zr C3 C4 -136.62(17)
Cl2 Zr C3 C4 163.76(12)
C24 Zr C3 C4 5.24(19)
C29 Zr C3 C4 73.7(4)
C2 Zr C3 C4 -128.76(19)
C14 N2 C4 C3 176.21(19)
Zr N2 C4 C3 -15.0(2)
C14 N2 C4 C5 -1.7(3)
Zr N2 C4 C5 167.14(19)
C14 N2 C4 Zr -168.8(2)
C2 C3 C4 N2 -52.7(3)
Zr C3 C4 N2 12.98(18)
C2 C3 C4 C5 125.4(2)
Zr C3 C4 C5 -168.95(17)
C2 C3 C4 Zr -65.6(2)
N1 Zr C4 N2 -106.47(13)
C22 Zr C4 N2 -44.47(16)
Cl1 Zr C4 N2 97.14(12)
C23 Zr C4 N2 -15.93(14)
C30 Zr C4 N2 -33.7(3)
Cl2 Zr C4 N2 175.99(11)
C24 Zr C4 N2 17.65(15)
C29 Zr C4 N2 32.68(18)
C3 Zr C4 N2 -165.6(2)
C2 Zr C4 N2 -136.36(15)
N1 Zr C4 C3 59.15(12)
N2 Zr C4 C3 165.6(2)
C22 Zr C4 C3 121.16(13)
Cl1 Zr C4 C3 -97.23(12)
C23 Zr C4 C3 149.70(13)
C30 Zr C4 C3 131.9(2)
Cl2 Zr C4 C3 -18.38(13)
C24 Zr C4 C3 -176.73(12)
C29 Zr C4 C3 -161.69(13)
C2 Zr C4 C3 29.27(12)
N1 Zr C4 C5 168.7(8)
N2 Zr C4 C5 -84.8(8)
C22 Zr C4 C5 -129.3(8)
Cl1 Zr C4 C5 12.3(8)
C23 Zr C4 C5 -100.8(8)
C30 Zr C4 C5 -118.5(8)
Cl2 Zr C4 C5 91.1(8)
C24 Zr C4 C5 -67.2(8)
C29 Zr C4 C5 -52.2(8)
C3 Zr C4 C5 109.5(8)
C2 Zr C4 C5 138.8(8)
C2 N1 C6 C11 -113.5(2)
Zr N1 C6 C11 44.9(3)
C2 N1 C6 C7 68.5(2)
Zr N1 C6 C7 -133.1(2)
C11 C6 C7 C8 -6.2(3)
N1 C6 C7 C8 171.90(19)
C11 C6 C7 C12 170.5(2)
N1 C6 C7 C12 -11.4(3)
C6 C7 C8 C9 3.0(3)
C12 C7 C8 C9 -173.8(2)
C7 C8 C9 C10 1.6(4)
C8 C9 C10 C11 -3.1(4)
C9 C10 C11 C6 -0.1(3)
C9 C10 C11 C13 176.9(2)
C7 C6 C11 C10 4.7(3)
N1 C6 C11 C10 -173.3(2)
C7 C6 C11 C13 -172.1(2)
N1 C6 C11 C13 9.9(3)
C4 N2 C14 C19 71.3(3)
Zr N2 C14 C19 -92.4(3)
C4 N2 C14 C15 -109.9(2)
Zr N2 C14 C15 86.5(3)
C19 C14 C15 C16 2.4(3)
N2 C14 C15 C16 -176.45(19)
C19 C14 C15 C20 -172.6(2)
N2 C14 C15 C20 8.5(3)
C14 C15 C16 C17 -1.6(3)
C20 C15 C16 C17 173.7(2)
C15 C16 C17 C18 -0.6(4)
C16 C17 C18 C19 2.2(4)
C15 C14 C19 C18 -1.0(4)
N2 C14 C19 C18 177.9(2)
C15 C14 C19 C21 178.7(2)
N2 C14 C19 C21 -2.5(4)
C17 C18 C19 C14 -1.4(4)
C17 C18 C19 C21 179.0(3)
N1 Zr C22 C23 115.65(14)
N2 Zr C22 C23 38.37(14)
Cl1 Zr C22 C23 -61.91(16)
C30 Zr C22 C23 -115.34(19)
Cl2 Zr C22 C23 -158.84(12)
C24 Zr C22 C23 -37.92(12)
C29 Zr C22 C23 -77.95(14)
C3 Zr C22 C23 97.39(15)
C2 Zr C22 C23 119.38(13)
C4 Zr C22 C23 57.72(15)
N1 Zr C22 C30 -129.00(14)
N2 Zr C22 C30 153.71(12)
Cl1 Zr C22 C30 53.43(16)
C23 Zr C22 C30 115.34(19)
Cl2 Zr C22 C30 -43.50(13)
C24 Zr C22 C30 77.43(14)
C29 Zr C22 C30 37.39(12)
C3 Zr C22 C30 -147.27(12)
C2 Zr C22 C30 -125.27(13)
C4 Zr C22 C30 173.06(11)
C30 C22 C23 C24 4.3(2)
Zr C22 C23 C24 71.07(14)
C30 C22 C23 Zr -66.79(14)
N1 Zr C23 C22 -63.35(14)
N2 Zr C23 C22 -142.73(14)
Cl1 Zr C23 C22 136.81(12)
C30 Zr C23 C22 36.99(13)
Cl2 Zr C23 C22 29.53(16)
C24 Zr C23 C22 113.19(19)
C29 Zr C23 C22 76.92(14)
C3 Zr C23 C22 -115.41(14)
C2 Zr C23 C22 -77.25(15)
C4 Zr C23 C22 -135.46(13)
N1 Zr C23 C24 -176.54(13)
N2 Zr C23 C24 104.08(13)
C22 Zr C23 C24 -113.19(19)
Cl1 Zr C23 C24 23.62(14)
C30 Zr C23 C24 -76.19(14)
Cl2 Zr C23 C24 -83.65(14)
C29 Zr C23 C24 -36.26(12)
C3 Zr C23 C24 131.40(12)
C2 Zr C23 C24 169.56(12)
C4 Zr C23 C24 111.35(13)
C22 C23 C24 C25 175.2(2)
Zr C23 C24 C25 -116.8(2)
C22 C23 C24 C29 -2.6(2)
Zr C23 C24 C29 65.43(14)
C22 C23 C24 Zr -67.99(14)
N1 Zr C24 C23 4.38(16)
N2 Zr C24 C23 -72.77(13)
C22 Zr C24 C23 38.30(13)
Cl1 Zr C24 C23 -158.48(13)
C30 Zr C24 C23 79.43(14)
Cl2 Zr C24 C23 122.44(12)
C29 Zr C24 C23 115.71(19)
C3 Zr C24 C23 -83.63(17)
C2 Zr C24 C23 -21.2(2)
C4 Zr C24 C23 -80.68(13)
N1 Zr C24 C25 132.76(18)
N2 Zr C24 C25 55.62(19)
C22 Zr C24 C25 166.7(2)
Cl1 Zr C24 C25 -30.10(18)
C23 Zr C24 C25 128.4(3)
C30 Zr C24 C25 -152.2(2)
Cl2 Zr C24 C25 -109.17(18)
C29 Zr C24 C25 -115.9(2)
C3 Zr C24 C25 44.8(2)
C2 Zr C24 C25 107.2(2)
C4 Zr C24 C25 47.7(2)
N1 Zr C24 C29 -111.33(14)
N2 Zr C24 C29 171.53(13)
C22 Zr C24 C29 -77.41(14)
Cl1 Zr C24 C29 85.81(13)
C23 Zr C24 C29 -115.71(19)
C30 Zr C24 C29 -36.28(13)
Cl2 Zr C24 C29 6.74(15)
C3 Zr C24 C29 160.66(14)
C2 Zr C24 C29 -136.88(17)
C4 Zr C24 C29 163.61(12)
C23 C24 C25 C26 -176.7(2)
C29 C24 C25 C26 0.9(3)
Zr C24 C25 C26 91.4(2)
C24 C25 C26 C27 -1.1(3)
C25 C26 C27 C28 0.1(4)
C26 C27 C28 C29 1.0(4)
C27 C28 C29 C30 176.8(2)
C27 C28 C29 C24 -1.2(3)
C27 C28 C29 Zr -90.5(2)
C23 C24 C29 C30 -0.1(2)
C25 C24 C29 C30 -178.21(18)
Zr C24 C29 C30 61.92(14)
C23 C24 C29 C28 178.34(19)
C25 C24 C29 C28 0.2(3)
Zr C24 C29 C28 -119.6(2)
C23 C24 C29 Zr -62.03(13)
C25 C24 C29 Zr 119.86(18)
N1 Zr C29 C30 -19.93(16)
N2 Zr C29 C30 -126.30(12)
C22 Zr C29 C30 -38.26(12)
Cl1 Zr C29 C30 153.08(12)
C23 Zr C29 C30 -79.46(14)
Cl2 Zr C29 C30 69.15(12)
C24 Zr C29 C30 -116.46(19)
C3 Zr C29 C30 158.9(3)
C2 Zr C29 C30 11.7(2)
C4 Zr C29 C30 -142.85(12)
N1 Zr C29 C28 -148.19(17)
N2 Zr C29 C28 105.43(18)
C22 Zr C29 C28 -166.5(2)
Cl1 Zr C29 C28 24.82(18)
C23 Zr C29 C28 152.3(2)
C30 Zr C29 C28 -128.3(2)
Cl2 Zr C29 C28 -59.11(19)
C24 Zr C29 C28 115.3(2)
C3 Zr C29 C28 30.6(4)
C2 Zr C29 C28 -116.6(2)
C4 Zr C29 C28 88.9(2)
N1 Zr C29 C24 96.53(14)
N2 Zr C29 C24 -9.85(15)
C22 Zr C29 C24 78.19(14)
Cl1 Zr C29 C24 -90.46(13)
C23 Zr C29 C24 36.99(12)
C30 Zr C29 C24 116.46(19)
Cl2 Zr C29 C24 -174.39(12)
C3 Zr C29 C24 -84.7(4)
C2 Zr C29 C24 128.14(18)
C4 Zr C29 C24 -26.39(19)
C23 C22 C30 C29 -4.4(2)
Zr C22 C30 C29 -70.56(15)
C23 C22 C30 Zr 66.21(14)
C28 C29 C30 C22 -175.5(2)
C24 C29 C30 C22 2.7(2)
Zr C29 C30 C22 66.98(14)
C28 C29 C30 Zr 117.6(2)
C24 C29 C30 Zr -64.27(14)
N1 Zr C30 C22 51.54(14)
N2 Zr C30 C22 -36.65(17)
Cl1 Zr C30 C22 -142.44(12)
C23 Zr C30 C22 -37.03(13)
Cl2 Zr C30 C22 137.64(13)
C24 Zr C30 C22 -77.53(14)
C29 Zr C30 C22 -113.58(18)
C3 Zr C30 C22 76.7(2)
C2 Zr C30 C22 71.68(14)
C4 Zr C30 C22 -15.9(3)
N1 Zr C30 C29 165.12(12)
N2 Zr C30 C29 76.93(15)
C22 Zr C30 C29 113.58(18)
Cl1 Zr C30 C29 -28.85(13)
C23 Zr C30 C29 76.56(13)
Cl2 Zr C30 C29 -108.78(12)
C24 Zr C30 C29 36.06(11)
C3 Zr C30 C29 -169.71(16)
C2 Zr C30 C29 -174.74(11)
C4 Zr C30 C29 97.6(2)
C36 C31 C32 C33 -3.4(8)
C37 C31 C32 C33 -176.3(9)
C31 C32 C33 C34 3.9(14)
C32 C33 C34 C35 -4(2)
C33 C34 C35 C36 3(2)
C34 C35 C36 C31 -2.9(14)
C32 C31 C36 C35 2.9(9)
C37 C31 C36 C35 176.0(9)
